data_7041514
loop_
_publ_author_name
'Sagar, Shipra'
'Sengupta, Swaraj'
'Mota, Antonio J.'
'Chattopadhyay, Shyamal K.'
'Espinosa Ferao, Arturo'
'Riviere, Eric'
'Lewis, William'
'Naskar, Subhendu'

_publ_section_title
;
 Cubane-like tetranuclear Cu(ii) complexes bearing a Cu4O4 core: crystal
 structure, magnetic properties, DFT calculations and phenoxazinone
 synthase like activity.
;
_journal_issue 4
_journal_name_full 'Dalton transactions (Cambridge, England : 2003)'
_journal_page_first 1249
_journal_page_last 1259
_journal_paper_doi 10.1039/c6dt03754b
_journal_volume 46
_journal_year 2017
_chemical_formula_moiety 'C40 H28 Cl4 Cu4 N8 O8 S4, 2(C2 H6 O S), 2(O)'
_chemical_formula_sum 'C44 H44 Cl4 Cu4 N8 O12 S6'
_chemical_formula_weight 1465.19
_space_group_crystal_system triclinic
_space_group_IT_number 2
_space_group_name_Hall '-P 1'
_space_group_name_H-M_alt 'P -1'
_symmetry_space_group_name_Hall '-P 1'
_symmetry_space_group_name_H-M 'P -1'
_atom_sites_solution_hydrogens geom
_atom_sites_solution_primary iterative
_atom_sites_solution_secondary difmap
_audit_creation_date 2015-01-15
_audit_creation_method
;
Olex2 1.2
(compiled 2014.11.28 svn.r3106 for OlexSys, GUI svn.r4959)
;
_audit_update_record
;
2016-09-27 deposited with the CCDC.
2016-12-07 downloaded from the CCDC.
;
_cell_angle_alpha 81.622(5)
_cell_angle_beta 71.061(6)
_cell_angle_gamma 71.633(6)
_cell_formula_units_Z 2
_cell_length_a 14.5168(9)
_cell_length_b 14.9751(10)
_cell_length_c 15.6509(10)
_cell_measurement_reflns_used 8077
_cell_measurement_temperature 120(2)
_cell_measurement_theta_max 73.1320
_cell_measurement_theta_min 2.9990
_cell_volume 3050.7(4)
_computing_cell_refinement
;
CrysAlisPro, Agilent Technologies,
Version 1.171.37.31 (release 14-01-2014 CrysAlis171 .NET)
(compiled Jan 14 2014,18:38:05)
;
_computing_data_collection
;
CrysAlisPro, Agilent Technologies,
Version 1.171.37.31 (release 14-01-2014 CrysAlis171 .NET)
(compiled Jan 14 2014,18:38:05)
;
_computing_data_reduction
;
CrysAlisPro, Agilent Technologies,
Version 1.171.37.31 (release 14-01-2014 CrysAlis171 .NET)
(compiled Jan 14 2014,18:38:05)
;
_computing_molecular_graphics 'Olex2 (Dolomanov et al., 2009)'
_computing_publication_material 'Olex2 (Dolomanov et al., 2009)'
_computing_structure_refinement 'ShelXL (Sheldrick, 2008)'
_computing_structure_solution 'olex2.solve (Bourhis et al., 2015)'
_diffrn_ambient_environment N~2~
_diffrn_ambient_temperature 120(2)
_diffrn_crystal_treatment 'flash frozen in gaseous N2'
_diffrn_detector 'CCD area detector'
_diffrn_detector_area_resol_mean 10.3271
_diffrn_detector_type 'Agilent Diffraction Atlas detector'
_diffrn_measured_fraction_theta_full 0.998
_diffrn_measured_fraction_theta_max 0.963
_diffrn_measurement_details
;
#__ type_ start__ end____ width___ exp.time_
  1 omega   33.00   66.00   1.0000   20.0000
omega____ theta____ kappa____ phi______ frames
    -       42.2573  -57.0000 -120.0000 33

#__ type_ start__ end____ width___ exp.time_
  2 omega   34.00   68.00   1.0000   80.0000
omega____ theta____ kappa____ phi______ frames
    -      104.5000  -77.0000    0.0000 34

#__ type_ start__ end____ width___ exp.time_
  3 omega   72.00  129.00   1.0000   80.0000
omega____ theta____ kappa____ phi______ frames
    -      104.5000  -77.0000    0.0000 57

#__ type_ start__ end____ width___ exp.time_
  4 omega   65.00  178.00   1.0000   80.0000
omega____ theta____ kappa____ phi______ frames
    -      104.5000   15.0000   30.0000 113

#__ type_ start__ end____ width___ exp.time_
  5 omega  140.00  166.00   1.0000   80.0000
omega____ theta____ kappa____ phi______ frames
    -      104.5000   45.0000   90.0000 26

#__ type_ start__ end____ width___ exp.time_
  6 omega  127.00  171.00   1.0000   80.0000
omega____ theta____ kappa____ phi______ frames
    -      104.5000   45.0000   60.0000 44

#__ type_ start__ end____ width___ exp.time_
  7 omega   82.00  129.00   1.0000   80.0000
omega____ theta____ kappa____ phi______ frames
    -      104.5000   45.0000   90.0000 47

#__ type_ start__ end____ width___ exp.time_
  8 omega   82.00  114.00   1.0000   80.0000
omega____ theta____ kappa____ phi______ frames
    -      104.5000   45.0000   60.0000 32

#__ type_ start__ end____ width___ exp.time_
  9 omega   64.00   97.00   1.0000   80.0000
omega____ theta____ kappa____ phi______ frames
    -      104.5000  -45.0000  150.0000 33

#__ type_ start__ end____ width___ exp.time_
 10 omega   42.00   72.00   1.0000   80.0000
omega____ theta____ kappa____ phi______ frames
    -      104.5000  -45.0000  120.0000 30

#__ type_ start__ end____ width___ exp.time_
 11 omega   31.00   91.00   1.0000   80.0000
omega____ theta____ kappa____ phi______ frames
    -      104.5000  -30.0000   60.0000 60

#__ type_ start__ end____ width___ exp.time_
 12 omega   63.00  103.00   1.0000   80.0000
omega____ theta____ kappa____ phi______ frames
    -      104.5000  -94.0000    0.0000 40

#__ type_ start__ end____ width___ exp.time_
 13 omega   55.00  108.00   1.0000   80.0000
omega____ theta____ kappa____ phi______ frames
    -      104.5000  -94.0000  -90.0000 53

#__ type_ start__ end____ width___ exp.time_
 14 omega   62.00  120.00   1.0000   80.0000
omega____ theta____ kappa____ phi______ frames
    -      104.5000 -125.0000 -180.0000 58

#__ type_ start__ end____ width___ exp.time_
 15 omega   35.00  118.00   1.0000   80.0000
omega____ theta____ kappa____ phi______ frames
    -      104.5000 -125.0000 -120.0000 83

#__ type_ start__ end____ width___ exp.time_
 16 omega   37.00   95.00   1.0000   80.0000
omega____ theta____ kappa____ phi______ frames
    -      104.5000  -45.0000 -150.0000 58

#__ type_ start__ end____ width___ exp.time_
 17 omega   35.00   87.00   1.0000   80.0000
omega____ theta____ kappa____ phi______ frames
    -      104.5000  -45.0000  -90.0000 52

#__ type_ start__ end____ width___ exp.time_
 18 omega   15.00  114.00   1.0000   20.0000
omega____ theta____ kappa____ phi______ frames
    -       42.2573   77.0000 -120.0000 99

#__ type_ start__ end____ width___ exp.time_
 19 omega  -68.00   33.00   1.0000   20.0000
omega____ theta____ kappa____ phi______ frames
    -      -38.5000   77.0000  150.0000 101

#__ type_ start__ end____ width___ exp.time_
 20 omega -101.00  -12.00   1.0000   20.0000
omega____ theta____ kappa____ phi______ frames
    -      -38.5000  -77.0000   30.0000 89
;
_diffrn_measurement_device '\k-geometry diffractometer'
_diffrn_measurement_device_type 'GV1000, Atlas'
_diffrn_measurement_method '\w scans'
_diffrn_measurement_specimen_support 'MiTeGen micromount'
_diffrn_orient_matrix_UB_11 -0.0163348000
_diffrn_orient_matrix_UB_12 -0.0733937000
_diffrn_orient_matrix_UB_13 0.0790780000
_diffrn_orient_matrix_UB_21 0.0951506000
_diffrn_orient_matrix_UB_22 0.0047511000
_diffrn_orient_matrix_UB_23 0.0205465000
_diffrn_orient_matrix_UB_31 -0.0662632000
_diffrn_orient_matrix_UB_32 0.0798011000
_diffrn_orient_matrix_UB_33 0.0646516000
_diffrn_radiation_collimation 'focusing mirrors'
_diffrn_radiation_monochromator mirror
_diffrn_radiation_probe x-ray
_diffrn_radiation_type CuK\a
_diffrn_radiation_wavelength 1.54184
_diffrn_reflns_av_R_equivalents 0.0464
_diffrn_reflns_av_unetI/netI 0.0513
_diffrn_reflns_Laue_measured_fraction_full 0.998
_diffrn_reflns_Laue_measured_fraction_max 0.963
_diffrn_reflns_limit_h_max 17
_diffrn_reflns_limit_h_min -18
_diffrn_reflns_limit_k_max 18
_diffrn_reflns_limit_k_min -13
_diffrn_reflns_limit_l_max 19
_diffrn_reflns_limit_l_min -19
_diffrn_reflns_number 21882
_diffrn_reflns_point_group_measured_fraction_full 0.998
_diffrn_reflns_point_group_measured_fraction_max 0.963
_diffrn_reflns_theta_full 67.684
_diffrn_reflns_theta_max 74.272
_diffrn_reflns_theta_min 2.989
_diffrn_source 'microfocus sealed tube'
_diffrn_source_target Cu
_diffrn_source_type 'Agilent Diffraction microfocus tube'
_exptl_absorpt_coefficient_mu 5.617
_exptl_absorpt_correction_T_max 0.776
_exptl_absorpt_correction_T_min 0.392
_exptl_absorpt_correction_type gaussian
_exptl_absorpt_process_details
;
CrysAlisPro, Agilent Technologies,
Version 1.171.37.31 (release 14-01-2014 CrysAlis171 .NET)
(compiled Jan 14 2014,18:38:05)
Numerical absorption correction based on gaussian integration over
            a multifaceted crystal model
Empirical absorption correction using spherical harmonics,
 implemented in SCALE3 ABSPACK scaling algorithm.
;
_exptl_crystal_colour 'clear dark red'
_exptl_crystal_colour_lustre clear
_exptl_crystal_colour_modifier dark
_exptl_crystal_colour_primary red
_exptl_crystal_density_diffrn 1.595
_exptl_crystal_description plate
_exptl_crystal_F_000 1480
_exptl_crystal_size_max 0.2084
_exptl_crystal_size_mid 0.1962
_exptl_crystal_size_min 0.0433
_refine_diff_density_max 1.796
_refine_diff_density_min -1.146
_refine_diff_density_rms 0.109
_refine_ls_extinction_method none
_refine_ls_goodness_of_fit_ref 1.029
_refine_ls_hydrogen_treatment constr
_refine_ls_matrix_type full
_refine_ls_number_parameters 726
_refine_ls_number_reflns 11993
_refine_ls_number_restraints 786
_refine_ls_restrained_S_all 1.011
_refine_ls_R_factor_all 0.0845
_refine_ls_R_factor_gt 0.0704
_refine_ls_shift/su_max 0.001
_refine_ls_shift/su_mean 0.000
_refine_ls_structure_factor_coef Fsqd
_refine_ls_weighting_details 'w=1/[\s^2^(Fo^2^)+(0.0957P)^2^+8.0445P] where P=(Fo^2^+2Fc^2^)/3'
_refine_ls_weighting_scheme calc
_refine_ls_wR_factor_gt 0.1821
_refine_ls_wR_factor_ref 0.1941
_reflns_Friedel_coverage 0.000
_reflns_number_gt 9591
_reflns_number_total 11993
_reflns_threshold_expression 'I > 2\s(I)'
_cod_data_source_file c6dt03754b2.cif
_cod_data_source_block skwllc_sq
_cod_depositor_comments 'Adding full bibliography for 7041513--7041515.cif.'
_cod_original_cell_volume 3050.6(4)
_cod_database_code 7041514
_nottingham_internal_coll_name SKWLLC
_nottingham_internal_coll_number 14025
_nottingham_internal_coll_client SN/WL
_nottingham_internal_coll_type custom
_nottingham_internal_coll_frame_method 'omega scans'
_nottingham_internal_coll_frame_time '20.0000, 80.0000'
_nottingham_internal_coll_frame_width 1.0000
_nottingham_internal_coll_user pczwl
_nottingham_internal_coll_date 30/09/2014
_nottingham_internal_coll_location NOTTS
_nottingham_internal_process_date 02/10/2014
_nottingham_internal_process_user pczwl
_nottingham_internal_solution_date 2/10/2014
_nottingham_internal_solution_user pczwl
_nottingham_internal_refinement_date 12/11/2014
_nottingham_internal_refinement_user pczwl
_nottingham_internal_validation_date 15/1/2015
_nottingham_internal_validation_user pczwl
_nottingham_internal_archive_date 15/1/2015
_platon_squeeze_void_probe_radius 1.20
_chemical_oxdiff_formula 'C48 H52 N8 O12 S8 Cl4 Cu4'
_chemical_oxdiff_usercomment 'SKWLLC #14025 GVA-331 IN FOMBLIN FIML ON A MICROMOUNT FOR SN/WL'
_shelx_space_group_comment
;
The symmetry employed for this shelxl refinement is uniquely defined
by the following loop, which should always be used as a source of
symmetry information in preference to the above space-group names.
They are only intended as comments.
;
_reflns_odcompleteness_completeness 99.82
_reflns_odcompleteness_iscentric 1
_reflns_odcompleteness_theta 66.97
_olex2_refinement_description
;
1. Fixed Uiso
 At 1.2 times of:
  All C(H) groups, All N(H) groups
 At 1.5 times of:
  All C(H,H,H) groups, All C(H,H,H,H,H,H) groups
2. Rigid body (RIGU) restrains
 All non-hydrogen atoms
 with sigma for 1-2 distances of 0.004 and sigma for 1-3 distances of 0.004
3. Others
 Sof(S85A)=Sof(H87D)=Sof(H87E)=Sof(H87F)=Sof(H88D)=Sof(H88E)=Sof(H88F)=1-FVAR(1)
 Sof(S85)=Sof(H87A)=Sof(H87B)=Sof(H87C)=Sof(H88A)=Sof(H88B)=Sof(H88C)=FVAR(1)
 Sof(C84A)=Sof(H84D)=Sof(H84E)=Sof(H84F)=1-FVAR(2)
 Sof(C84)=Sof(H84A)=Sof(H84B)=Sof(H84C)=FVAR(2)
4.a Ternary CH refined with riding coordinates:
 C7(H7), C27(H27), C47(H47), C67(H67)
4.b Me refined with riding coordinates:
 C87(H87A,H87B,H87C), C87(H87D,H87E,H87F), C88(H88A,H88B,H88C), C88(H88D,H88E,
 H88F)
4.c Aromatic/amide H refined with riding coordinates:
 N6(H6), N26(H26), N46(H46), N66(H66), C4(H4), C5(H5), C11(H11), C12(H12),
 C14(H14), C24(H24), C25(H25), C31(H31), C32(H32), C34(H34), C44(H44), C45(H45),
  C51(H51), C52(H52), C54(H54), C64(H64), C65(H65), C71(H71), C72(H72), C74(H74)
4.d Idealised Me refined as rotating group:
 C83(H83A,H83B,H83C), C84(H84A,H84B,H84C), C84A(H84D,H84E,H84F)
;
_shelx_shelxl_version_number 2014/7
_nottingham_internal_coll_instrument 'GVA, PL13110002'
_olex2_exptl_crystal_mounting_method 'in fomblin film on a micromount'
_olex2_submission_special_instructions 'No special instructions were received'

loop_
_space_group_symop_operation_xyz
'x, y, z'
'-x, -y, -z'

loop_
_atom_site_label
_atom_site_type_symbol
_atom_site_fract_x
_atom_site_fract_y
_atom_site_fract_z
_atom_site_U_iso_or_equiv
_atom_site_adp_type
_atom_site_occupancy
_atom_site_site_symmetry_order
_atom_site_calc_flag
_atom_site_refinement_flags_posn
_atom_site_refinement_flags_adp
_atom_site_refinement_flags_occupancy
_atom_site_disorder_assembly
_atom_site_disorder_group
Cu1 Cu 0.14774(5) 0.64403(5) 0.18961(5) 0.03599(18) Uani 1 1 d . U . . .
Cu2 Cu 0.26577(5) 0.80103(5) 0.14041(5) 0.03550(18) Uani 1 1 d . U . . .
Cu3 Cu 0.05525(5) 0.83771(5) 0.29671(5) 0.03530(18) Uani 1 1 d . U . . .
Cu4 Cu 0.24593(5) 0.68037(5) 0.33253(5) 0.03932(19) Uani 1 1 d . U . . .
Cl16 Cl -0.25879(12) 0.96884(19) 0.04119(17) 0.0918(7) Uani 1 1 d . U . . .
Cl36 Cl 0.49330(15) 0.9440(2) 0.42041(17) 0.1073(10) Uani 1 1 d . U . . .
Cl56 Cl 0.73465(15) 0.5265(2) 0.0024(2) 0.1137(9) Uani 1 1 d . U . . .
Cl76 Cl -0.23678(15) 0.50718(14) 0.46269(17) 0.0815(6) Uani 1 1 d . U . . .
S3 S 0.34427(10) 0.69053(11) -0.13339(10) 0.0495(3) Uani 1 1 d . U . . .
S23 S 0.03937(10) 1.13000(10) 0.17364(9) 0.0427(3) Uani 1 1 d . U . . .
S43 S 0.23572(11) 0.35789(10) 0.32668(11) 0.0530(4) Uani 1 1 d . U . . .
S63 S 0.0844(2) 0.8080(3) 0.60118(18) 0.1153(11) Uani 1 1 d . U . . .
O8 O 0.1362(2) 0.7757(2) 0.1509(2) 0.0365(7) Uani 1 1 d . U . . .
O15 O 0.0346(3) 0.6409(3) 0.1544(3) 0.0482(9) Uani 1 1 d . U . . .
O28 O 0.2002(2) 0.8350(2) 0.2658(2) 0.0365(7) Uani 1 1 d . U . . .
O35 O 0.3813(3) 0.8411(3) 0.1278(3) 0.0460(9) Uani 1 1 d . U . . .
O48 O 0.2754(2) 0.6454(2) 0.2089(3) 0.0382(7) Uani 1 1 d . U . . .
O55 O 0.3853(3) 0.6413(3) 0.3298(3) 0.0591(11) Uani 1 1 d . U . . .
O68 O 0.1024(2) 0.7064(2) 0.3354(2) 0.0355(7) Uani 1 1 d . U . . .
O75 O -0.0852(2) 0.8400(3) 0.3423(3) 0.0446(8) Uani 1 1 d . U . . .
N1 N 0.3201(3) 0.7616(3) 0.0148(3) 0.0385(9) Uani 1 1 d . U . . .
N6 N 0.1684(3) 0.7518(3) -0.0031(3) 0.0415(10) Uani 1 1 d . U . . .
H6 H 0.1420 0.7254 -0.0322 0.050 Uiso 1 1 calc R . . . .
N21 N 0.0213(3) 0.9712(3) 0.2558(3) 0.0380(9) Uani 1 1 d . U . . .
N26 N 0.1816(3) 0.9957(3) 0.2324(3) 0.0403(9) Uani 1 1 d . U . . .
H26 H 0.2237 1.0283 0.2013 0.048 Uiso 1 1 calc R . . . .
N41 N 0.1713(3) 0.5113(3) 0.2375(3) 0.0426(9) Uani 1 1 d . U . . .
N46 N 0.3370(3) 0.4854(3) 0.2473(3) 0.0449(10) Uani 1 1 d . U . . .
H46 H 0.3823 0.4536 0.2750 0.054 Uiso 1 1 calc R . . . .
N61 N 0.1976(4) 0.7223(4) 0.4572(3) 0.0507(11) Uani 1 1 d . U . . .
N66 N 0.0234(4) 0.7328(4) 0.4903(3) 0.0507(11) Uani 1 1 d . U . . .
H66 H -0.0389 0.7571 0.5248 0.061 Uiso 1 1 calc R . . . .
C2 C 0.2691(4) 0.7399(3) -0.0310(4) 0.0374(10) Uani 1 1 d . U . . .
C4 C 0.4499(4) 0.6987(5) -0.1095(5) 0.0567(15) Uani 1 1 d . U . . .
H4 H 0.5177 0.6784 -0.1479 0.068 Uiso 1 1 calc R . . . .
C5 C 0.4237(4) 0.7366(4) -0.0313(4) 0.0472(12) Uani 1 1 d . U . . .
H5 H 0.4723 0.7463 -0.0078 0.057 Uiso 1 1 calc R . . . .
C7 C 0.1021(3) 0.8073(4) 0.0740(3) 0.0375(10) Uani 1 1 d . U . . .
H7 H 0.1016 0.8746 0.0588 0.045 Uiso 1 1 calc R . . . .
C9 C -0.0043(3) 0.8000(4) 0.0911(4) 0.0413(11) Uani 1 1 d . U . . .
C10 C -0.0294(4) 0.7165(4) 0.1291(4) 0.0437(11) Uani 1 1 d . U . . .
C11 C -0.1277(4) 0.7131(6) 0.1363(4) 0.0576(15) Uani 1 1 d . U . . .
H11 H -0.1464 0.6571 0.1602 0.069 Uiso 1 1 calc R . . . .
C12 C -0.1977(4) 0.7898(6) 0.1092(4) 0.0613(15) Uani 1 1 d . U . . .
H12 H -0.2634 0.7858 0.1145 0.074 Uiso 1 1 calc R . . . .
C13 C -0.1721(4) 0.8716(6) 0.0748(4) 0.0590(15) Uani 1 1 d . U . . .
C14 C -0.0752(4) 0.8766(5) 0.0654(4) 0.0484(13) Uani 1 1 d . U . . .
H14 H -0.0574 0.9330 0.0412 0.058 Uiso 1 1 calc R . . . .
C22 C 0.0865(4) 1.0219(4) 0.2261(3) 0.0362(10) Uani 1 1 d . U . . .
C24 C -0.0742(4) 1.1028(4) 0.1941(4) 0.0451(12) Uani 1 1 d . U . . .
H24 H -0.1315 1.1426 0.1772 0.054 Uiso 1 1 calc R . . . .
C25 C -0.0698(4) 1.0192(4) 0.2364(4) 0.0435(11) Uani 1 1 d . U . . .
H25 H -0.1253 0.9932 0.2528 0.052 Uiso 1 1 calc R . . . .
C27 C 0.2170(4) 0.9140(3) 0.2899(4) 0.0378(10) Uani 1 1 d . U . . .
H27 H 0.1777 0.9266 0.3546 0.045 Uiso 1 1 calc R . . . .
C29 C 0.3281(4) 0.8998(4) 0.2772(4) 0.0399(10) Uani 1 1 d . U . . .
C30 C 0.4026(4) 0.8635(4) 0.1967(4) 0.0400(10) Uani 1 1 d . U . . .
C31 C 0.5052(4) 0.8542(4) 0.1886(4) 0.0465(12) Uani 1 1 d . U . . .
H31 H 0.5565 0.8311 0.1346 0.056 Uiso 1 1 calc R . . . .
C32 C 0.5328(4) 0.8774(5) 0.2561(5) 0.0573(15) Uani 1 1 d . U . . .
H32 H 0.6022 0.8705 0.2489 0.069 Uiso 1 1 calc R . . . .
C33 C 0.4580(5) 0.9116(5) 0.3358(5) 0.0610(16) Uani 1 1 d . U . . .
C34 C 0.3566(4) 0.9220(5) 0.3465(4) 0.0506(13) Uani 1 1 d . U . . .
H34 H 0.3064 0.9443 0.4013 0.061 Uiso 1 1 calc R . . . .
C42 C 0.2509(4) 0.4612(4) 0.2644(4) 0.0416(11) Uani 1 1 d . U . . .
C44 C 0.1164(5) 0.3852(5) 0.3158(5) 0.0616(16) Uani 1 1 d . U . . .
H44 H 0.0713 0.3475 0.3405 0.074 Uiso 1 1 calc R . . . .
C45 C 0.0942(4) 0.4679(4) 0.2674(5) 0.0527(14) Uani 1 1 d . U . . .
H45 H 0.0309 0.4939 0.2550 0.063 Uiso 1 1 calc R . . . .
C47 C 0.3566(3) 0.5636(4) 0.1837(4) 0.0408(11) Uani 1 1 d . U . . .
H47 H 0.3622 0.5479 0.1219 0.049 Uiso 1 1 calc R . . . .
C49 C 0.4554(4) 0.5780(4) 0.1820(5) 0.0476(12) Uani 1 1 d . U . . .
C50 C 0.4619(4) 0.6170(4) 0.2558(5) 0.0545(13) Uani 1 1 d . U . . .
C51 C 0.5578(5) 0.6272(6) 0.2477(6) 0.0729(19) Uani 1 1 d . U . . .
H51 H 0.5667 0.6523 0.2958 0.087 Uiso 1 1 calc R . . . .
C52 C 0.6400(5) 0.6008(6) 0.1699(7) 0.0757(19) Uani 1 1 d . U . . .
H52 H 0.7036 0.6087 0.1661 0.091 Uiso 1 1 calc R . . . .
C53 C 0.6307(5) 0.5645(6) 0.1007(6) 0.0739(19) Uani 1 1 d . U . . .
C54 C 0.5377(4) 0.5539(5) 0.1053(5) 0.0583(15) Uani 1 1 d . U . . .
H54 H 0.5304 0.5299 0.0556 0.070 Uiso 1 1 calc R . . . .
C62 C 0.1019(5) 0.7495(5) 0.5072(4) 0.0578(15) Uani 1 1 d . U . . .
C64 C 0.2136(8) 0.7967(9) 0.5675(7) 0.107(4) Uani 1 1 d . U . . .
H64 H 0.2463 0.8210 0.5985 0.128 Uiso 1 1 calc R . . . .
C65 C 0.2601(7) 0.7502(7) 0.4934(5) 0.075(2) Uani 1 1 d . U . . .
H65 H 0.3315 0.7363 0.4660 0.090 Uiso 1 1 calc R . . . .
C67 C 0.0394(4) 0.6759(4) 0.4165(4) 0.0391(10) Uani 1 1 d . U . . .
H67 H 0.0737 0.6090 0.4314 0.047 Uiso 1 1 calc R . . . .
C69 C -0.0619(4) 0.6810(4) 0.4058(4) 0.0408(11) Uani 1 1 d . U . . .
C70 C -0.1161(4) 0.7625(4) 0.3675(4) 0.0447(11) Uani 1 1 d . U . . .
C71 C -0.2090(4) 0.7623(5) 0.3575(5) 0.0563(15) Uani 1 1 d . U . . .
H71 H -0.2475 0.8165 0.3315 0.068 Uiso 1 1 calc R . . . .
C72 C -0.2456(5) 0.6837(5) 0.3853(5) 0.0630(16) Uani 1 1 d . U . . .
H72 H -0.3084 0.6846 0.3780 0.076 Uiso 1 1 calc R . . . .
C73 C -0.1904(5) 0.6050(5) 0.4232(5) 0.0573(14) Uani 1 1 d . U . . .
C74 C -0.0988(4) 0.6036(4) 0.4327(4) 0.0462(12) Uani 1 1 d . U . . .
H74 H -0.0605 0.5487 0.4581 0.055 Uiso 1 1 calc R . . . .
S81 S 0.35127(11) 1.17841(10) 0.15611(10) 0.0497(3) Uani 1 1 d . U . . .
O82 O 0.2614(4) 1.1474(4) 0.2159(3) 0.0731(14) Uani 1 1 d . U . . .
C83 C 0.4256(6) 1.0878(6) 0.0783(5) 0.077(2) Uani 1 1 d . U . . .
H83A H 0.4490 1.0288 0.1117 0.116 Uiso 1 1 calc GR . . . .
H83B H 0.4845 1.1060 0.0369 0.116 Uiso 1 1 calc GR . . . .
H83C H 0.3841 1.0789 0.0435 0.116 Uiso 1 1 calc GR . . . .
C84 C 0.2965(10) 1.2478(11) 0.0769(10) 0.079(4) Uani 0.567(14) 1 d . U P A 1
H84A H 0.2684 1.2106 0.0508 0.119 Uiso 0.567(14) 1 calc GR . P A 1
H84B H 0.3482 1.2703 0.0288 0.119 Uiso 0.567(14) 1 calc GR . P A 1
H84C H 0.2419 1.3019 0.1061 0.119 Uiso 0.567(14) 1 calc GR . P A 1
C84A C 0.4304(12) 1.1352(10) 0.2248(11) 0.059(4) Uani 0.433(14) 1 d . U P A 2
H84D H 0.4030 1.1717 0.2792 0.089 Uiso 0.433(14) 1 calc GR . P A 2
H84E H 0.4985 1.1408 0.1917 0.089 Uiso 0.433(14) 1 calc GR . P A 2
H84F H 0.4343 1.0689 0.2422 0.089 Uiso 0.433(14) 1 calc GR . P A 2
S85 S 0.0925(3) 0.5925(2) -0.1235(3) 0.1015(14) Uani 0.769(7) 1 d . U P B 1
S85A S 0.0449(5) 0.6387(5) -0.1600(5) 0.050(2) Uani 0.231(7) 1 d . U P B 2
O86 O 0.1033(4) 0.6898(3) -0.1238(4) 0.0662(12) Uani 1 1 d . U . . .
C87 C -0.0319(11) 0.6039(12) -0.0946(9) 0.152(5) Uani 1 1 d . U . . .
H87A H -0.0422 0.5421 -0.0936 0.228 Uiso 0.769(7) 1 calc R . P B 1
H87B H -0.0653 0.6296 -0.0345 0.228 Uiso 0.769(7) 1 calc R . P B 1
H87C H -0.0613 0.6466 -0.1388 0.228 Uiso 0.769(7) 1 calc R . P B 1
H87D H -0.0625 0.5737 -0.1253 0.228 Uiso 0.231(7) 1 calc R . P B 2
H87E H -0.0017 0.5577 -0.0529 0.228 Uiso 0.231(7) 1 calc R . P B 2
H87F H -0.0845 0.6562 -0.0606 0.228 Uiso 0.231(7) 1 calc R . P B 2
C88 C 0.1353(8) 0.5653(8) -0.2357(9) 0.112(3) Uani 1 1 d . U . . .
H88A H 0.1304 0.5026 -0.2404 0.168 Uiso 0.769(7) 1 calc R . P B 1
H88B H 0.0934 0.6120 -0.2690 0.168 Uiso 0.769(7) 1 calc R . P B 1
H88C H 0.2062 0.5661 -0.2614 0.168 Uiso 0.769(7) 1 calc R . P B 1
H88D H 0.1824 0.5988 -0.2760 0.168 Uiso 0.231(7) 1 calc R . P B 2
H88E H 0.1725 0.5120 -0.2042 0.168 Uiso 0.231(7) 1 calc R . P B 2
H88F H 0.1038 0.5422 -0.2714 0.168 Uiso 0.231(7) 1 calc R . P B 2
O89 O -0.1641(5) 0.8378(4) 0.5999(4) 0.0922(19) Uani 1 1 d . U . . .
O90 O -0.2297(7) 0.9648(5) 0.4579(5) 0.135(4) Uani 1 1 d . U . . .

loop_
_atom_site_aniso_label
_atom_site_aniso_U_11
_atom_site_aniso_U_22
_atom_site_aniso_U_33
_atom_site_aniso_U_23
_atom_site_aniso_U_13
_atom_site_aniso_U_12
Cu1 0.0248(3) 0.0442(4) 0.0452(4) -0.0040(3) -0.0106(3) -0.0173(3)
Cu2 0.0226(3) 0.0440(4) 0.0452(4) -0.0022(3) -0.0112(3) -0.0156(3)
Cu3 0.0244(3) 0.0400(4) 0.0437(4) -0.0013(3) -0.0094(3) -0.0133(3)
Cu4 0.0333(4) 0.0422(4) 0.0514(4) -0.0013(3) -0.0209(3) -0.0148(3)
Cl16 0.0348(7) 0.1306(18) 0.1057(16) 0.0100(13) -0.0368(9) -0.0081(9)
Cl36 0.0574(10) 0.195(3) 0.0946(15) -0.0593(17) -0.0314(10) -0.0386(13)
Cl56 0.0442(9) 0.154(2) 0.127(2) 0.0048(17) 0.0081(11) -0.0471(12)
Cl76 0.0761(11) 0.0741(11) 0.1140(16) 0.0015(10) -0.0267(11) -0.0530(10)
S3 0.0329(6) 0.0595(8) 0.0541(8) -0.0158(6) -0.0031(5) -0.0148(6)
S23 0.0383(6) 0.0493(7) 0.0437(7) 0.0071(5) -0.0165(5) -0.0165(5)
S43 0.0524(8) 0.0411(7) 0.0602(9) -0.0028(6) -0.0020(6) -0.0212(6)
S63 0.1068(18) 0.182(3) 0.0833(15) -0.0704(18) -0.0055(13) -0.0718(19)
O8 0.0256(14) 0.0480(18) 0.0423(17) -0.0015(14) -0.0133(13) -0.0165(13)
O15 0.0362(17) 0.063(2) 0.058(2) -0.0009(18) -0.0184(16) -0.0271(16)
O28 0.0275(15) 0.0397(16) 0.0479(19) -0.0015(14) -0.0137(13) -0.0148(13)
O35 0.0330(17) 0.064(2) 0.051(2) -0.0020(17) -0.0143(15) -0.0256(16)
O48 0.0242(14) 0.0395(16) 0.053(2) -0.0034(14) -0.0103(13) -0.0133(12)
O55 0.043(2) 0.065(3) 0.084(3) -0.007(2) -0.0376(19) -0.0153(18)
O68 0.0296(15) 0.0415(17) 0.0388(17) -0.0020(13) -0.0089(12) -0.0162(13)
O75 0.0260(15) 0.0467(19) 0.057(2) -0.0006(16) -0.0063(14) -0.0123(14)
N1 0.0241(17) 0.046(2) 0.047(2) -0.0031(17) -0.0081(15) -0.0144(16)
N6 0.0256(17) 0.059(3) 0.044(2) -0.0064(19) -0.0103(16) -0.0157(17)
N21 0.0296(18) 0.044(2) 0.042(2) 0.0011(17) -0.0125(16) -0.0122(16)
N26 0.0321(19) 0.040(2) 0.055(3) 0.0036(18) -0.0173(17) -0.0169(16)
N41 0.0337(19) 0.046(2) 0.052(2) -0.0093(18) -0.0062(17) -0.0208(17)
N46 0.033(2) 0.040(2) 0.061(3) 0.0024(19) -0.0115(18) -0.0141(17)
N61 0.057(2) 0.062(3) 0.050(2) 0.004(2) -0.026(2) -0.032(2)
N66 0.053(3) 0.062(3) 0.043(2) -0.011(2) -0.0072(19) -0.027(2)
C2 0.030(2) 0.038(2) 0.045(2) 0.0003(19) -0.0092(17) -0.0123(17)
C4 0.029(2) 0.068(4) 0.070(3) -0.019(3) 0.000(2) -0.019(2)
C5 0.024(2) 0.052(3) 0.064(3) -0.008(2) -0.004(2) -0.015(2)
C7 0.0233(19) 0.051(3) 0.042(2) -0.005(2) -0.0107(17) -0.0134(18)
C9 0.0220(19) 0.067(3) 0.039(3) -0.009(2) -0.0100(17) -0.0143(19)
C10 0.026(2) 0.070(3) 0.042(3) -0.006(2) -0.0101(18) -0.020(2)
C11 0.031(2) 0.099(4) 0.054(3) -0.006(3) -0.014(2) -0.031(3)
C12 0.023(2) 0.112(4) 0.053(3) -0.009(3) -0.012(2) -0.022(3)
C13 0.025(2) 0.105(4) 0.047(3) -0.008(3) -0.015(2) -0.013(2)
C14 0.027(2) 0.077(3) 0.039(3) -0.008(2) -0.0114(19) -0.010(2)
C22 0.032(2) 0.040(2) 0.037(2) 0.0016(18) -0.0101(17) -0.0126(17)
C24 0.032(2) 0.054(3) 0.052(3) 0.006(2) -0.017(2) -0.015(2)
C25 0.029(2) 0.055(3) 0.048(3) 0.001(2) -0.012(2) -0.013(2)
C27 0.033(2) 0.038(2) 0.050(3) 0.0001(19) -0.0190(19) -0.0153(18)
C29 0.037(2) 0.038(2) 0.053(3) 0.004(2) -0.0207(19) -0.0175(19)
C30 0.030(2) 0.046(3) 0.052(3) 0.004(2) -0.0187(18) -0.0172(19)
C31 0.034(2) 0.056(3) 0.058(3) 0.003(2) -0.018(2) -0.021(2)
C32 0.034(3) 0.078(4) 0.071(3) -0.009(3) -0.021(2) -0.024(3)
C33 0.045(3) 0.079(4) 0.074(4) -0.016(3) -0.028(3) -0.023(3)
C34 0.041(3) 0.063(3) 0.059(3) -0.008(3) -0.022(2) -0.020(2)
C42 0.039(2) 0.040(2) 0.045(3) -0.009(2) -0.0022(19) -0.0186(19)
C44 0.052(3) 0.053(3) 0.082(4) -0.004(3) -0.006(3) -0.031(3)
C45 0.044(3) 0.052(3) 0.068(4) -0.008(2) -0.007(2) -0.030(2)
C47 0.026(2) 0.040(2) 0.056(3) 0.001(2) -0.0101(19) -0.0139(18)
C49 0.027(2) 0.043(3) 0.074(3) 0.010(2) -0.021(2) -0.0126(19)
C50 0.032(2) 0.051(3) 0.086(4) 0.006(3) -0.030(2) -0.011(2)
C51 0.045(3) 0.076(4) 0.114(5) 0.013(4) -0.046(3) -0.024(3)
C52 0.031(3) 0.075(4) 0.123(5) 0.019(4) -0.029(3) -0.022(3)
C53 0.034(3) 0.083(5) 0.100(5) 0.025(3) -0.019(3) -0.025(3)
C54 0.029(2) 0.058(3) 0.081(4) 0.012(3) -0.009(2) -0.016(2)
C62 0.068(3) 0.067(4) 0.052(3) -0.007(3) -0.018(2) -0.035(3)
C64 0.107(6) 0.169(10) 0.082(5) -0.043(6) -0.028(4) -0.074(6)
C65 0.085(4) 0.109(6) 0.064(4) -0.006(4) -0.036(3) -0.056(4)
C67 0.037(2) 0.044(2) 0.041(2) -0.0025(19) -0.0085(18) -0.0196(19)
C69 0.033(2) 0.048(2) 0.041(3) -0.009(2) -0.0022(18) -0.0180(19)
C70 0.029(2) 0.054(3) 0.049(3) -0.004(2) -0.0041(19) -0.0176(19)
C71 0.035(3) 0.065(3) 0.071(4) 0.004(3) -0.016(2) -0.021(2)
C72 0.040(3) 0.076(4) 0.082(4) -0.003(3) -0.015(3) -0.031(3)
C73 0.048(3) 0.065(3) 0.068(4) -0.007(3) -0.012(3) -0.031(3)
C74 0.040(2) 0.046(3) 0.053(3) -0.007(2) -0.007(2) -0.020(2)
S81 0.0469(7) 0.0486(7) 0.0542(8) 0.0016(6) -0.0061(6) -0.0255(6)
O82 0.074(3) 0.080(3) 0.068(3) -0.019(2) 0.013(2) -0.053(3)
C83 0.082(5) 0.072(4) 0.070(4) -0.014(3) 0.009(4) -0.040(4)
C84 0.051(6) 0.088(8) 0.073(7) 0.009(6) -0.002(5) -0.007(6)
C84A 0.061(7) 0.046(7) 0.069(7) 0.005(6) -0.010(6) -0.026(6)
S85 0.132(3) 0.0719(18) 0.155(3) 0.0215(18) -0.097(3) -0.0587(19)
S85A 0.052(3) 0.048(4) 0.065(4) -0.005(3) -0.036(3) -0.015(3)
O86 0.085(3) 0.066(3) 0.075(3) -0.006(2) -0.042(3) -0.038(2)
C87 0.157(7) 0.226(14) 0.114(8) -0.047(8) -0.002(6) -0.135(9)
C88 0.099(6) 0.110(7) 0.142(7) -0.053(6) -0.030(5) -0.036(5)
O89 0.087(4) 0.083(4) 0.073(3) -0.022(3) 0.023(3) -0.019(3)
O90 0.164(8) 0.075(4) 0.094(5) -0.002(4) 0.020(5) 0.000(4)

loop_
_atom_type_symbol
_atom_type_description
_atom_type_scat_dispersion_real
_atom_type_scat_dispersion_imag
_atom_type_scat_source
C C 0.0181 0.0091 'International Tables Vol C Tables 4.2.6.8 and 6.1.1.4'
H H 0.0000 0.0000 'International Tables Vol C Tables 4.2.6.8 and 6.1.1.4'
Cl Cl 0.3639 0.7018 'International Tables Vol C Tables 4.2.6.8 and 6.1.1.4'
Cu Cu -1.9646 0.5888 'International Tables Vol C Tables 4.2.6.8 and 6.1.1.4'
N N 0.0311 0.0180 'International Tables Vol C Tables 4.2.6.8 and 6.1.1.4'
O O 0.0492 0.0322 'International Tables Vol C Tables 4.2.6.8 and 6.1.1.4'
S S 0.3331 0.5567 'International Tables Vol C Tables 4.2.6.8 and 6.1.1.4'

loop_
_exptl_crystal_face_index_h
_exptl_crystal_face_index_k
_exptl_crystal_face_index_l
_exptl_crystal_face_perp_dist
_exptl_oxdiff_crystal_face_indexfrac_h
_exptl_oxdiff_crystal_face_indexfrac_k
_exptl_oxdiff_crystal_face_indexfrac_l
_exptl_oxdiff_crystal_face_x
_exptl_oxdiff_crystal_face_y
_exptl_oxdiff_crystal_face_z
1 -9 -1 0.0827 0.9957 -8.9950 -1.0025 0.5646 0.0314 -0.8486
1 0 -9 0.0800 0.9978 0.0018 -9.0184 -0.7296 -0.0903 -0.6490
0 7 -6 0.0951 0.0017 6.9975 -6.0119 -0.9890 -0.0901 0.1696
-1 8 3 0.0726 -0.9956 7.9953 3.0065 -0.3328 0.0050 0.8984
-2 4 8 0.0603 -1.9969 3.9957 8.0165 0.3733 -0.0063 0.9695
-1 -5 7 0.0956 -1.0011 -4.9993 7.0140 0.9379 0.0251 0.1209
-1 -1 -1 0.0236 -1.0017 -1.0002 -1.0022 0.0105 -0.1207 -0.0782
1 1 1 0.0196 1.0017 1.0002 1.0022 -0.0105 0.1207 0.0782
1 7 7 0.0525 1.0068 6.9969 7.0149 0.0247 0.2732 0.9452
-9 -1 -2 0.0770 -9.0085 -1.0065 -2.0050 0.0625 -0.9031 0.3870
9 3 4 0.0798 9.0102 3.0054 4.0092 -0.0507 0.9540 -0.0980
1 -7 -6 0.0902 0.9951 -6.9954 -6.0126 0.0217 -0.0621 -1.0129

loop_
_geom_angle_atom_site_label_1
_geom_angle_atom_site_label_2
_geom_angle_atom_site_label_3
_geom_angle
O8 Cu1 O48 84.03(14)
O8 Cu1 O68 81.55(13)
O8 Cu1 N41 172.61(16)
O15 Cu1 O8 94.68(16)
O15 Cu1 O48 172.41(17)
O15 Cu1 O68 114.23(15)
O15 Cu1 N41 92.48(18)
O48 Cu1 O68 73.03(13)
O48 Cu1 N41 89.10(16)
N41 Cu1 O68 93.86(16)
O8 Cu2 O48 72.93(13)
O28 Cu2 O8 84.29(14)
O28 Cu2 O48 81.66(13)
O28 Cu2 N1 174.05(15)
O35 Cu2 O8 172.90(17)
O35 Cu2 O28 94.70(15)
O35 Cu2 O48 113.93(15)
O35 Cu2 N1 91.24(17)
N1 Cu2 O8 89.85(15)
N1 Cu2 O48 95.68(16)
O28 Cu3 O8 73.80(13)
O68 Cu3 O8 82.34(13)
O68 Cu3 O28 84.72(14)
O68 Cu3 N21 174.30(15)
O75 Cu3 O8 112.85(15)
O75 Cu3 O28 172.73(17)
O75 Cu3 O68 93.14(15)
O75 Cu3 N21 92.40(16)
N21 Cu3 O8 96.72(16)
N21 Cu3 O28 89.62(15)
O48 Cu4 O28 82.05(14)
O48 Cu4 O68 83.86(14)
O48 Cu4 N61 172.54(18)
O55 Cu4 O28 111.36(17)
O55 Cu4 O48 94.10(18)
O55 Cu4 O68 173.84(18)
O55 Cu4 N61 93.3(2)
O68 Cu4 O28 74.18(13)
N61 Cu4 O28 94.68(18)
N61 Cu4 O68 88.81(18)
C2 S3 C4 88.8(3)
C24 S23 C22 89.0(2)
C44 S43 C42 89.2(3)
C62 S63 C64 89.3(4)
Cu1 O8 Cu2 108.69(16)
Cu1 O8 Cu3 96.78(14)
Cu2 O8 Cu3 93.18(13)
C7 O8 Cu1 115.6(3)
C7 O8 Cu2 113.6(3)
C7 O8 Cu3 125.8(3)
C10 O15 Cu1 123.9(3)
Cu2 O28 Cu3 107.73(16)
Cu2 O28 Cu4 96.88(14)
Cu3 O28 Cu4 92.49(13)
C27 O28 Cu2 116.0(3)
C27 O28 Cu3 115.4(3)
C27 O28 Cu4 124.6(3)
C30 O35 Cu2 123.7(3)
Cu1 O48 Cu2 93.20(14)
Cu4 O48 Cu1 108.97(16)
Cu4 O48 Cu2 96.07(14)
C47 O48 Cu1 114.5(3)
C47 O48 Cu2 126.6(3)
C47 O48 Cu4 114.3(3)
C50 O55 Cu4 123.8(4)
Cu3 O68 Cu1 95.99(14)
Cu3 O68 Cu4 107.65(15)
Cu4 O68 Cu1 93.29(13)
C67 O68 Cu1 125.5(3)
C67 O68 Cu3 116.1(3)
C67 O68 Cu4 114.7(3)
C70 O75 Cu3 123.4(3)
C2 N1 Cu2 125.9(3)
C2 N1 C5 110.6(5)
C5 N1 Cu2 122.6(4)
C2 N6 H6 119.2
C2 N6 C7 121.6(4)
C7 N6 H6 119.2
C22 N21 Cu3 125.1(3)
C22 N21 C25 110.3(4)
C25 N21 Cu3 123.3(3)
C22 N26 H26 119.2
C22 N26 C27 121.6(4)
C27 N26 H26 119.2
C42 N41 Cu1 125.5(3)
C42 N41 C45 110.6(5)
C45 N41 Cu1 122.2(4)
C42 N46 H46 119.5
C42 N46 C47 121.1(5)
C47 N46 H46 119.5
C62 N61 Cu4 125.8(4)
C62 N61 C65 110.9(6)
C65 N61 Cu4 121.3(5)
C62 N66 H66 119.3
C62 N66 C67 121.5(5)
C67 N66 H66 119.3
N1 C2 S3 114.0(4)
N1 C2 N6 125.0(5)
N6 C2 S3 121.0(4)
S3 C4 H4 124.5
C5 C4 S3 111.0(4)
C5 C4 H4 124.5
N1 C5 H5 122.2
C4 C5 N1 115.6(5)
C4 C5 H5 122.2
O8 C7 N6 111.1(4)
O8 C7 H7 108.9
O8 C7 C9 111.3(4)
N6 C7 H7 108.9
N6 C7 C9 107.8(4)
C9 C7 H7 108.9
C10 C9 C7 120.7(5)
C14 C9 C7 118.3(5)
C14 C9 C10 120.9(5)
O15 C10 C9 124.0(4)
O15 C10 C11 118.8(6)
C9 C10 C11 117.2(6)
C10 C11 H11 119.3
C12 C11 C10 121.4(7)
C12 C11 H11 119.3
C11 C12 H12 119.9
C13 C12 C11 120.1(5)
C13 C12 H12 119.9
C12 C13 Cl16 120.9(4)
C12 C13 C14 119.8(6)
C14 C13 Cl16 119.3(6)
C9 C14 C13 120.5(6)
C9 C14 H14 119.7
C13 C14 H14 119.7
N21 C22 S23 113.8(4)
N21 C22 N26 125.6(5)
N26 C22 S23 120.6(4)
S23 C24 H24 124.6
C25 C24 S23 110.7(4)
C25 C24 H24 124.6
N21 C25 H25 121.9
C24 C25 N21 116.2(5)
C24 C25 H25 121.9
O28 C27 N26 108.8(4)
O28 C27 H27 109.3
O28 C27 C29 111.8(4)
N26 C27 H27 109.3
N26 C27 C29 108.4(4)
C29 C27 H27 109.3
C30 C29 C27 120.7(5)
C34 C29 C27 119.1(5)
C34 C29 C30 120.2(5)
O35 C30 C29 123.7(4)
O35 C30 C31 118.7(5)
C29 C30 C31 117.5(5)
C30 C31 H31 119.0
C32 C31 C30 122.1(6)
C32 C31 H31 119.0
C31 C32 H32 120.3
C31 C32 C33 119.4(5)
C33 C32 H32 120.3
C32 C33 Cl36 119.2(4)
C34 C33 Cl36 120.3(5)
C34 C33 C32 120.5(6)
C29 C34 H34 119.9
C33 C34 C29 120.2(6)
C33 C34 H34 119.9
N41 C42 S43 114.2(4)
N41 C42 N46 124.9(5)
N46 C42 S43 121.0(4)
S43 C44 H44 124.4
C45 C44 S43 111.3(4)
C45 C44 H44 124.4
N41 C45 H45 122.6
C44 C45 N41 114.8(6)
C44 C45 H45 122.6
O48 C47 N46 109.6(4)
O48 C47 H47 108.9
O48 C47 C49 111.1(4)
N46 C47 H47 108.9
N46 C47 C49 109.4(4)
C49 C47 H47 108.9
C50 C49 C47 120.3(5)
C54 C49 C47 118.0(6)
C54 C49 C50 121.6(5)
O55 C50 C49 123.6(5)
O55 C50 C51 120.5(7)
C51 C50 C49 115.9(7)
C50 C51 H51 119.4
C52 C51 C50 121.1(8)
C52 C51 H51 119.4
C51 C52 H52 119.3
C53 C52 C51 121.4(6)
C53 C52 H52 119.3
C52 C53 Cl56 122.6(5)
C52 C53 C54 119.6(7)
C54 C53 Cl56 117.7(7)
C49 C54 H54 119.8
C53 C54 C49 120.3(8)
C53 C54 H54 119.8
N61 C62 S63 113.4(5)
N61 C62 N66 125.0(6)
N66 C62 S63 121.5(5)
S63 C64 H64 124.6
C65 C64 S63 110.8(6)
C65 C64 H64 124.6
N61 C65 H65 122.2
C64 C65 N61 115.6(8)
C64 C65 H65 122.2
O68 C67 N66 110.6(4)
O68 C67 H67 108.6
O68 C67 C69 110.8(4)
N66 C67 H67 108.6
N66 C67 C69 109.5(4)
C69 C67 H67 108.6
C70 C69 C67 120.1(5)
C74 C69 C67 119.0(5)
C74 C69 C70 120.8(5)
O75 C70 C69 123.3(5)
O75 C70 C71 119.2(5)
C69 C70 C71 117.5(5)
C70 C71 H71 119.4
C72 C71 C70 121.1(6)
C72 C71 H71 119.4
C71 C72 H72 120.1
C73 C72 C71 119.8(6)
C73 C72 H72 120.1
C72 C73 Cl76 120.8(5)
C72 C73 C74 119.9(6)
C74 C73 Cl76 119.3(5)
C69 C74 H74 119.6
C73 C74 C69 120.9(6)
C73 C74 H74 119.6
O82 S81 C83 106.8(3)
O82 S81 C84 99.0(5)
O82 S81 C84A 98.0(5)
C84 S81 C83 92.3(6)
C84A S81 C83 91.5(6)
S81 C83 H83A 109.5
S81 C83 H83B 109.5
S81 C83 H83C 109.5
H83A C83 H83B 109.5
H83A C83 H83C 109.5
H83B C83 H83C 109.5
S81 C84 H84A 109.5
S81 C84 H84B 109.5
S81 C84 H84C 109.5
H84A C84 H84B 109.5
H84A C84 H84C 109.5
H84B C84 H84C 109.5
S81 C84A H84D 109.5
S81 C84A H84E 109.5
S81 C84A H84F 109.5
H84D C84A H84E 109.5
H84D C84A H84F 109.5
H84E C84A H84F 109.5
O86 S85 C87 106.9(6)
O86 S85 C88 105.2(5)
C87 S85 C88 103.4(6)
O86 S85A C88 105.1(5)
C87 S85A O86 117.2(7)
C87 S85A C88 118.6(9)
S85 C87 H87A 109.5
S85 C87 H87B 109.5
S85 C87 H87C 109.5
S85A C87 H87D 109.5
S85A C87 H87E 109.5
S85A C87 H87F 109.5
H87A C87 H87B 109.5
H87A C87 H87C 109.5
H87B C87 H87C 109.5
H87D C87 H87E 109.5
H87D C87 H87F 109.5
H87E C87 H87F 109.5
S85 C88 H88A 109.5
S85 C88 H88B 109.5
S85 C88 H88C 109.5
S85A C88 H88D 109.5
S85A C88 H88E 109.5
S85A C88 H88F 109.5
H88A C88 H88B 109.5
H88A C88 H88C 109.5
H88B C88 H88C 109.5
H88D C88 H88E 109.5
H88D C88 H88F 109.5
H88E C88 H88F 109.5

loop_
_geom_bond_atom_site_label_1
_geom_bond_atom_site_label_2
_geom_bond_distance
Cu1 O8 1.947(4)
Cu1 O15 1.910(4)
Cu1 O48 1.979(3)
Cu1 O68 2.403(3)
Cu1 N41 1.983(5)
Cu2 O8 1.985(3)
Cu2 O28 1.947(4)
Cu2 O35 1.897(3)
Cu2 O48 2.401(4)
Cu2 N1 1.968(5)
Cu3 O8 2.375(4)
Cu3 O28 1.989(3)
Cu3 O68 1.944(4)
Cu3 O75 1.920(3)
Cu3 N21 1.965(4)
Cu4 O28 2.381(4)
Cu4 O48 1.953(4)
Cu4 O55 1.909(4)
Cu4 O68 1.982(3)
Cu4 N61 1.971(5)
Cl16 C13 1.742(7)
Cl36 C33 1.743(7)
Cl56 C53 1.782(9)
Cl76 C73 1.751(6)
S3 C2 1.734(5)
S3 C4 1.734(6)
S23 C22 1.744(5)
S23 C24 1.740(5)
S43 C42 1.740(5)
S43 C44 1.710(7)
S63 C62 1.728(7)
S63 C64 1.735(10)
O8 C7 1.410(6)
O15 C10 1.323(7)
O28 C27 1.404(6)
O35 C30 1.326(7)
O48 C47 1.405(6)
O55 C50 1.320(8)
O68 C67 1.412(6)
O75 C70 1.335(7)
N1 C2 1.316(7)
N1 C5 1.394(6)
N6 H6 0.8800
N6 C2 1.344(6)
N6 C7 1.451(7)
N21 C22 1.325(6)
N21 C25 1.397(6)
N26 H26 0.8800
N26 C22 1.344(6)
N26 C27 1.467(7)
N41 C42 1.323(7)
N41 C45 1.388(6)
N46 H46 0.8800
N46 C42 1.345(7)
N46 C47 1.460(7)
N61 C62 1.318(9)
N61 C65 1.399(8)
N66 H66 0.8800
N66 C62 1.352(8)
N66 C67 1.450(7)
C4 H4 0.9500
C4 C5 1.316(9)
C5 H5 0.9500
C7 H7 1.0000
C7 C9 1.516(6)
C9 C10 1.408(8)
C9 C14 1.388(8)
C10 C11 1.410(7)
C11 H11 0.9500
C11 C12 1.392(10)
C12 H12 0.9500
C12 C13 1.375(11)
C13 C14 1.391(7)
C14 H14 0.9500
C24 H24 0.9500
C24 C25 1.321(8)
C25 H25 0.9500
C27 H27 1.0000
C27 C29 1.507(6)
C29 C30 1.414(8)
C29 C34 1.393(8)
C30 C31 1.416(7)
C31 H31 0.9500
C31 C32 1.365(9)
C32 H32 0.9500
C32 C33 1.398(10)
C33 C34 1.386(8)
C34 H34 0.9500
C44 H44 0.9500
C44 C45 1.357(10)
C45 H45 0.9500
C47 H47 1.0000
C47 C49 1.507(6)
C49 C50 1.411(10)
C49 C54 1.387(9)
C50 C51 1.409(8)
C51 H51 0.9500
C51 C52 1.401(13)
C52 H52 0.9500
C52 C53 1.341(13)
C53 C54 1.387(9)
C54 H54 0.9500
C64 H64 0.9500
C64 C65 1.310(13)
C65 H65 0.9500
C67 H67 1.0000
C67 C69 1.511(7)
C69 C70 1.398(8)
C69 C74 1.383(7)
C70 C71 1.408(8)
C71 H71 0.9500
C71 C72 1.396(9)
C72 H72 0.9500
C72 C73 1.375(10)
C73 C74 1.380(8)
C74 H74 0.9500
S81 O82 1.502(4)
S81 C83 1.787(7)
S81 C84 1.731(14)
S81 C84A 1.739(17)
C83 H83A 0.9800
C83 H83B 0.9800
C83 H83C 0.9800
C84 H84A 0.9800
C84 H84B 0.9800
C84 H84C 0.9800
C84A H84D 0.9800
C84A H84E 0.9800
C84A H84F 0.9800
S85 O86 1.513(5)
S85 C87 1.672(13)
S85 C88 1.726(12)
S85A O86 1.570(7)
S85A C87 1.427(13)
S85A C88 1.672(12)
C87 H87A 0.9800
C87 H87B 0.9800
C87 H87C 0.9800
C87 H87D 0.9800
C87 H87E 0.9800
C87 H87F 0.9800
C88 H88A 0.9800
C88 H88B 0.9800
C88 H88C 0.9800
C88 H88D 0.9800
C88 H88E 0.9800
C88 H88F 0.9800

loop_
_geom_hbond_atom_site_label_D
_geom_hbond_atom_site_label_H
_geom_hbond_atom_site_label_A
_geom_hbond_distance_DH
_geom_hbond_distance_HA
_geom_hbond_distance_DA
_geom_hbond_angle_DHA
N6 H6 O86 0.88 1.89 2.748(6) 163.1
N26 H26 O82 0.88 2.09 2.804(6) 138.3
N66 H66 O89 0.88 1.95 2.807(7) 165.5

loop_
_geom_torsion_atom_site_label_1
_geom_torsion_atom_site_label_2
_geom_torsion_atom_site_label_3
_geom_torsion_atom_site_label_4
_geom_torsion
Cu1 O8 C7 N6 -58.0(4)
Cu1 O8 C7 C9 62.2(5)
Cu1 O15 C10 C9 25.9(7)
Cu1 O15 C10 C11 -157.1(4)
Cu1 O48 C47 N46 -70.8(5)
Cu1 O48 C47 C49 168.1(4)
Cu1 O68 C67 N66 -176.5(3)
Cu1 O68 C67 C69 -54.9(5)
Cu1 N41 C42 S43 165.8(3)
Cu1 N41 C42 N46 -13.6(8)
Cu1 N41 C45 C44 -166.3(5)
Cu2 O8 C7 N6 68.7(4)
Cu2 O8 C7 C9 -171.2(3)
Cu2 O28 C27 N26 58.4(4)
Cu2 O28 C27 C29 -61.3(5)
Cu2 O35 C30 C29 -28.6(7)
Cu2 O35 C30 C31 153.9(4)
Cu2 O48 C47 N46 174.7(3)
Cu2 O48 C47 C49 53.6(6)
Cu2 N1 C2 S3 -170.4(3)
Cu2 N1 C2 N6 8.4(8)
Cu2 N1 C5 C4 170.3(5)
Cu3 O8 C7 N6 -178.4(3)
Cu3 O8 C7 C9 -58.3(5)
Cu3 O28 C27 N26 -69.0(4)
Cu3 O28 C27 C29 171.3(3)
Cu3 O68 C67 N66 -57.1(5)
Cu3 O68 C67 C69 64.5(5)
Cu3 O75 C70 C69 32.6(7)
Cu3 O75 C70 C71 -149.1(5)
Cu3 N21 C22 S23 167.6(3)
Cu3 N21 C22 N26 -11.3(8)
Cu3 N21 C25 C24 -168.0(4)
Cu4 O28 C27 N26 178.3(3)
Cu4 O28 C27 C29 58.6(5)
Cu4 O48 C47 N46 56.0(5)
Cu4 O48 C47 C49 -65.1(5)
Cu4 O55 C50 C49 -28.5(8)
Cu4 O55 C50 C51 153.2(5)
Cu4 O68 C67 N66 69.5(5)
Cu4 O68 C67 C69 -168.8(3)
Cu4 N61 C62 S63 -165.2(3)
Cu4 N61 C62 N66 16.4(10)
Cu4 N61 C65 C64 164.7(8)
Cl16 C13 C14 C9 -179.6(4)
Cl36 C33 C34 C29 177.3(5)
Cl56 C53 C54 C49 176.9(5)
Cl76 C73 C74 C69 -177.3(5)
S3 C4 C5 N1 0.0(8)
S23 C24 C25 N21 0.1(7)
S43 C44 C45 N41 0.2(8)
S63 C64 C65 N61 1.3(13)
O8 C7 C9 C10 -48.8(6)
O8 C7 C9 C14 133.4(5)
O15 C10 C11 C12 -178.9(6)
O28 Cu2 O35 C30 11.4(4)
O28 C27 C29 C30 46.9(7)
O28 C27 C29 C34 -132.4(5)
O35 C30 C31 C32 178.8(6)
O48 Cu2 O35 C30 -71.6(4)
O48 C47 C49 C50 48.8(7)
O48 C47 C49 C54 -129.6(5)
O55 C50 C51 C52 179.3(6)
O68 C67 C69 C70 -48.0(6)
O68 C67 C69 C74 130.7(5)
O75 C70 C71 C72 -178.2(6)
N1 Cu2 O35 C30 -168.4(4)
N6 C7 C9 C10 73.3(6)
N6 C7 C9 C14 -104.6(6)
N26 C27 C29 C30 -73.0(6)
N26 C27 C29 C34 107.7(6)
N46 C47 C49 C50 -72.4(6)
N46 C47 C49 C54 109.2(6)
N66 C67 C69 C70 74.2(6)
N66 C67 C69 C74 -107.1(6)
C2 S3 C4 C5 -0.7(5)
C2 N1 C5 C4 0.9(8)
C2 N6 C7 O8 -53.6(6)
C2 N6 C7 C9 -175.8(5)
C4 S3 C2 N1 1.2(4)
C4 S3 C2 N6 -177.6(5)
C5 N1 C2 S3 -1.4(6)
C5 N1 C2 N6 177.4(5)
C7 N6 C2 S3 -169.2(4)
C7 N6 C2 N1 12.1(8)
C7 C9 C10 O15 1.8(8)
C7 C9 C10 C11 -175.3(5)
C7 C9 C14 C13 176.3(5)
C9 C10 C11 C12 -1.6(9)
C10 C9 C14 C13 -1.5(8)
C10 C11 C12 C13 -0.2(10)
C11 C12 C13 Cl16 -179.6(5)
C11 C12 C13 C14 1.3(10)
C12 C13 C14 C9 -0.5(9)
C14 C9 C10 O15 179.6(5)
C14 C9 C10 C11 2.5(8)
C22 S23 C24 C25 -0.1(5)
C22 N21 C25 C24 -0.2(7)
C22 N26 C27 O28 54.5(6)
C22 N26 C27 C29 176.3(5)
C24 S23 C22 N21 0.0(4)
C24 S23 C22 N26 179.0(5)
C25 N21 C22 S23 0.1(6)
C25 N21 C22 N26 -178.8(5)
C27 N26 C22 S23 168.7(4)
C27 N26 C22 N21 -12.4(8)
C27 C29 C30 O35 1.0(8)
C27 C29 C30 C31 178.5(5)
C27 C29 C34 C33 -178.6(6)
C29 C30 C31 C32 1.2(9)
C30 C29 C34 C33 2.1(9)
C30 C31 C32 C33 0.0(10)
C31 C32 C33 Cl36 -178.3(6)
C31 C32 C33 C34 -0.1(11)
C32 C33 C34 C29 -1.0(11)
C34 C29 C30 O35 -179.7(5)
C34 C29 C30 C31 -2.2(8)
C42 S43 C44 C45 0.1(5)
C42 N41 C45 C44 -0.5(8)
C42 N46 C47 O48 54.8(7)
C42 N46 C47 C49 176.9(5)
C44 S43 C42 N41 -0.3(5)
C44 S43 C42 N46 179.1(5)
C45 N41 C42 S43 0.5(6)
C45 N41 C42 N46 -178.9(5)
C47 N46 C42 S43 170.3(4)
C47 N46 C42 N41 -10.3(8)
C47 C49 C50 O55 1.3(9)
C47 C49 C50 C51 179.8(6)
C47 C49 C54 C53 -179.2(6)
C49 C50 C51 C52 0.8(10)
C50 C49 C54 C53 2.4(10)
C50 C51 C52 C53 -0.3(12)
C51 C52 C53 Cl56 -177.8(6)
C51 C52 C53 C54 0.8(12)
C52 C53 C54 C49 -1.8(11)
C54 C49 C50 O55 179.7(6)
C54 C49 C50 C51 -1.9(9)
C62 S63 C64 C65 -1.7(10)
C62 N61 C65 C64 -0.1(12)
C62 N66 C67 O68 -49.6(7)
C62 N66 C67 C69 -172.0(6)
C64 S63 C62 N61 1.7(7)
C64 S63 C62 N66 -179.9(7)
C65 N61 C62 S63 -1.3(8)
C65 N61 C62 N66 -179.7(7)
C67 N66 C62 S63 -173.9(5)
C67 N66 C62 N61 4.4(10)
C67 C69 C70 O75 -3.0(8)
C67 C69 C70 C71 178.7(5)
C67 C69 C74 C73 -179.2(5)
C69 C70 C71 C72 0.2(10)
C70 C69 C74 C73 -0.6(9)
C70 C71 C72 C73 0.1(11)
C71 C72 C73 Cl76 177.5(6)
C71 C72 C73 C74 -0.7(11)
C72 C73 C74 C69 0.9(10)
C74 C69 C70 O75 178.4(5)
C74 C69 C70 C71 0.0(8)

loop_
_platon_squeeze_void_nr
_platon_squeeze_void_average_x
_platon_squeeze_void_average_y
_platon_squeeze_void_average_z
_platon_squeeze_void_volume
_platon_squeeze_void_count_electrons
_platon_squeeze_void_content
1 0.000 0.000 0.500 32 7 ' '
2 0.500 0.500 0.500 339 93 ' '
